data_1556476
loop_
_publ_author_name
'Zeckert, K.'

_publ_section_title
;
 Monoanionic Tin Oligomers Featuring Sn-Sn or Sn-Pb Bonds: Synthesis and
 Characterization of a Tris(Triheteroarylstannyl)Stannate and -Plumbate
;
_journal_name_full Inorganics
_journal_page_first 19
_journal_paper_doi 10.3390/inorganics4020019
_journal_volume 4
_journal_year 2016
_chemical_formula_moiety 'C81 H108 Li N9 O9 Sn4'
_chemical_formula_sum 'C81 H108 Li N9 O9 Sn4'
_chemical_formula_weight 1833.46
_space_group_IT_number 2
_space_group_name_Hall '-P 1'
_space_group_name_H-M_alt 'P -1'
_symmetry_cell_setting triclinic
_symmetry_space_group_name_H-M 'P -1'
_atom_sites_solution_hydrogens geom
_atom_sites_solution_primary direct
_atom_sites_solution_secondary difmap
_cell_angle_alpha 103.329(4)
_cell_angle_beta 101.969(4)
_cell_angle_gamma 118.018(5)
_cell_formula_units_Z 2
_cell_length_a 16.2901(9)
_cell_length_b 17.2775(8)
_cell_length_c 19.5167(8)
_cell_measurement_reflns_used 6448
_cell_measurement_temperature 180(2)
_cell_measurement_theta_max 26.019
_cell_measurement_theta_min 3.04
_cell_volume 4388.4(5)
_computing_cell_refinement
;
        CrysAlisPro, Agilent Technologies,
        Version 1.171.36.28 (release 01-02-2013 CrysAlis171 .NET)
        (compiled Feb  1 2013,16:14:44)
;
_computing_data_collection
;
        CrysAlisPro, Agilent Technologies,
        Version 1.171.36.28 (release 01-02-2013 CrysAlis171 .NET)
        (compiled Feb  1 2013,16:14:44)
;
_computing_data_reduction
;
        CrysAlisPro, Agilent Technologies,
        Version 1.171.36.28 (release 01-02-2013 CrysAlis171 .NET)
        (compiled Feb  1 2013,16:14:44)
;
_computing_molecular_graphics 'Ortep-3 for Windows (Farrugia, 2008)'
_computing_structure_refinement 'SHELXL-97 (Sheldrick, 1997)'
_computing_structure_solution
;
 	SHELXS-97
 	Program for Crystal Structure Analysis (Release 97-2)
 	G. M. Sheldrick, Institut f\"ur Anorganische Chemie der Universit\"at,
 	Tammanstrasse 4, D-3400 G\"ottingen, Germany, 1998.
;
_diffrn_ambient_temperature 180(2)
_diffrn_detector_area_resol_mean 16.356
_diffrn_measured_fraction_theta_full 0.999
_diffrn_measured_fraction_theta_max 0.999
_diffrn_measurement_device_type 'Xcalibur, Sapphire3, Gemini'
_diffrn_measurement_method '\w scans'
_diffrn_orient_matrix_UB_11 -0.0314465
_diffrn_orient_matrix_UB_12 -0.0313736
_diffrn_orient_matrix_UB_13 0.0143375
_diffrn_orient_matrix_UB_21 0.0426996
_diffrn_orient_matrix_UB_22 0.0122151
_diffrn_orient_matrix_UB_23 0.0297333
_diffrn_orient_matrix_UB_31 -0.0015418
_diffrn_orient_matrix_UB_32 0.0373328
_diffrn_orient_matrix_UB_33 0.0228744
_diffrn_radiation_monochromator graphite
_diffrn_radiation_type MoK\a
_diffrn_radiation_wavelength 0.71073
_diffrn_reflns_av_R_equivalents 0.062
_diffrn_reflns_av_unetI/netI 0.1068
_diffrn_reflns_limit_h_max 18
_diffrn_reflns_limit_h_min -19
_diffrn_reflns_limit_k_max 20
_diffrn_reflns_limit_k_min -20
_diffrn_reflns_limit_l_max 22
_diffrn_reflns_limit_l_min -23
_diffrn_reflns_number 31672
_diffrn_reflns_theta_full 25.35
_diffrn_reflns_theta_max 25.35
_diffrn_reflns_theta_min 2.84
_exptl_absorpt_coefficient_mu 1.181
_exptl_absorpt_correction_T_max 1
_exptl_absorpt_correction_T_min 0.93706
_exptl_absorpt_correction_type multi-scan
_exptl_absorpt_process_details
;
        CrysAlisPro, Agilent Technologies,
        Version 1.171.36.28 (release 01-02-2013 CrysAlis171 .NET)
        (compiled Feb  1 2013,16:14:44)
        Empirical absorption correction using spherical harmonics,
 implemented in SCALE3 ABSPACK scaling algorithm.
;
_exptl_crystal_colour colourless
_exptl_crystal_density_diffrn 1.388
_exptl_crystal_density_method 'not measured'
_exptl_crystal_description plates
_exptl_crystal_F_000 1864
_exptl_crystal_size_max 0.35
_exptl_crystal_size_mid 0.12
_exptl_crystal_size_min 0.02
_refine_diff_density_max 1.112
_refine_diff_density_min -0.917
_refine_diff_density_rms 0.109
_refine_ls_extinction_method none
_refine_ls_goodness_of_fit_ref 1.012
_refine_ls_hydrogen_treatment constr
_refine_ls_matrix_type full
_refine_ls_number_parameters 954
_refine_ls_number_reflns 16052
_refine_ls_number_restraints 91
_refine_ls_restrained_S_all 1.012
_refine_ls_R_factor_all 0.1086
_refine_ls_R_factor_gt 0.0574
_refine_ls_shift/su_max 0.002
_refine_ls_shift/su_mean 0
_refine_ls_structure_factor_coef Fsqd
_refine_ls_weighting_details 'calc w=1/[\s^2^(Fo^2^)+(0.0366P)^2^+0.0000P] where P=(Fo^2^+2Fc^2^)/3'
_refine_ls_weighting_scheme calc
_refine_ls_wR_factor_gt 0.0993
_refine_ls_wR_factor_ref 0.1172
_reflns_number_gt 10131
_reflns_number_total 16052
_reflns_threshold_expression >2sigma(I)
_cod_data_source_file x1950.cif
_cod_data_source_block x1950
_cod_original_cell_volume 4388.4(4)
_cod_original_sg_symbol_H-M P-1
_cod_database_code 1556476

loop_
_symmetry_equiv_pos_as_xyz
'x, y, z'
'-x, -y, -z'

loop_
_atom_site_label
_atom_site_type_symbol
_atom_site_fract_x
_atom_site_fract_y
_atom_site_fract_z
_atom_site_U_iso_or_equiv
_atom_site_adp_type
_atom_site_occupancy
_atom_site_symmetry_multiplicity
_atom_site_calc_flag
_atom_site_refinement_flags
_atom_site_disorder_assembly
_atom_site_disorder_group
C1 C -0.2774(6) 0.1154(5) 0.6944(4) 0.050(2) Uani 1 1 d . . .
C2 C -0.2504(7) 0.2084(5) 0.7133(4) 0.063(2) Uani 1 1 d . . .
H2 H -0.1834 0.2574 0.7246 0.075 Uiso 1 1 calc R . .
C3 C -0.3221(9) 0.2293(7) 0.7157(6) 0.090(3) Uani 1 1 d . . .
H3 H -0.3048 0.2928 0.7283 0.108 Uiso 1 1 calc R . .
C4 C -0.4170(9) 0.1588(7) 0.7000(6) 0.098(4) Uani 1 1 d . . .
H4 H -0.4669 0.1721 0.7025 0.118 Uiso 1 1 calc R . .
C5 C -0.4396(7) 0.0679(6) 0.6803(5) 0.065(2) Uani 1 1 d D A .
C6 C -0.6162(14) -0.0423(15) 0.6017(10) 0.090(6) Uani 0.431(13) 1 d PDU A 1
C7 C -0.704(2) -0.1337(19) 0.595(2) 0.098(5) Uani 0.431(13) 1 d PDU A 1
H7A H -0.6837 -0.1786 0.5971 0.147 Uiso 0.431(13) 1 calc PR A 1
H7B H -0.7582 -0.1604 0.5462 0.147 Uiso 0.431(13) 1 calc PR A 1
H7C H -0.7268 -0.1219 0.6362 0.147 Uiso 0.431(13) 1 calc PR A 1
C8 C -0.6510(18) 0.0232(16) 0.5944(16) 0.098(5) Uani 0.431(13) 1 d PDU A 1
H8A H -0.6759 0.0347 0.6348 0.147 Uiso 0.431(13) 1 calc PR A 1
H8B H -0.7048 -0.0059 0.5451 0.147 Uiso 0.431(13) 1 calc PR A 1
H8C H -0.595 0.0835 0.5987 0.147 Uiso 0.431(13) 1 calc PR A 1
C9 C -0.5815(18) -0.0620(17) 0.5365(13) 0.098(5) Uani 0.431(13) 1 d PDU A 1
H9A H -0.5412 -0.0028 0.5299 0.147 Uiso 0.431(13) 1 calc PR A 1
H9B H -0.6398 -0.1075 0.4899 0.147 Uiso 0.431(13) 1 calc PR A 1
H9C H -0.5411 -0.0884 0.5481 0.147 Uiso 0.431(13) 1 calc PR A 1
C6F C -0.6226(11) -0.0343(13) 0.6146(9) 0.081(5) Uani 0.569(13) 1 d PDU A 2
C7F C -0.6903(19) -0.1362(15) 0.6019(18) 0.098(4) Uani 0.569(13) 1 d PDU A 2
H7F1 H -0.6623 -0.1721 0.5828 0.147 Uiso 0.569(13) 1 calc PR A 2
H7F2 H -0.7564 -0.1619 0.5647 0.147 Uiso 0.569(13) 1 calc PR A 2
H7F3 H -0.6966 -0.1414 0.6498 0.147 Uiso 0.569(13) 1 calc PR A 2
C8F C -0.6556(14) 0.0233(12) 0.6570(11) 0.098(4) Uani 0.569(13) 1 d PDU A 2
H8F1 H -0.6404 0.0266 0.7092 0.147 Uiso 0.569(13) 1 calc PR A 2
H8F2 H -0.7277 -0.0067 0.6322 0.147 Uiso 0.569(13) 1 calc PR A 2
H8F3 H -0.6201 0.0874 0.657 0.147 Uiso 0.569(13) 1 calc PR A 2
C9F C -0.6207(15) -0.0219(13) 0.5410(10) 0.098(4) Uani 0.569(13) 1 d PDU A 2
H9F1 H -0.5696 0.0438 0.5514 0.147 Uiso 0.569(13) 1 calc PR A 2
H9F2 H -0.6862 -0.037 0.511 0.147 Uiso 0.569(13) 1 calc PR A 2
H9F3 H -0.605 -0.0646 0.5127 0.147 Uiso 0.569(13) 1 calc PR A 2
C10 C -0.2553(6) -0.0495(4) 0.5875(4) 0.0429(18) Uani 1 1 d . . .
C11 C -0.2124(6) -0.0710(5) 0.5383(4) 0.056(2) Uani 1 1 d . . .
H11 H -0.1438 -0.0293 0.5472 0.067 Uiso 1 1 calc R . .
C12 C -0.2731(7) -0.1561(5) 0.4751(4) 0.062(3) Uani 1 1 d . . .
H12 H -0.2457 -0.1728 0.4402 0.075 Uiso 1 1 calc R . .
C13 C -0.3707(7) -0.2150(5) 0.4632(4) 0.071(3) Uani 1 1 d . . .
H13 H -0.4125 -0.2722 0.4196 0.085 Uiso 1 1 calc R . .
C14 C -0.4081(7) -0.1904(5) 0.5154(4) 0.057(2) Uani 1 1 d . . .
C15 C -0.5695(7) -0.3355(5) 0.4769(5) 0.071(3) Uani 1 1 d . . .
C16 C -0.6116(8) -0.3650(6) 0.3906(5) 0.122(4) Uani 1 1 d . . .
H16A H -0.5587 -0.3261 0.3744 0.184 Uiso 1 1 calc R . .
H16B H -0.6668 -0.3558 0.3768 0.184 Uiso 1 1 calc R . .
H16C H -0.636 -0.4319 0.3655 0.184 Uiso 1 1 calc R . .
C17 C -0.6533(7) -0.3591(6) 0.5067(6) 0.099(4) Uani 1 1 d . . .
H17A H -0.6251 -0.3239 0.5616 0.149 Uiso 1 1 calc R . .
H17B H -0.6921 -0.4273 0.4957 0.149 Uiso 1 1 calc R . .
H17C H -0.697 -0.3414 0.4822 0.149 Uiso 1 1 calc R . .
C18 C -0.5169(8) -0.3854(6) 0.4978(6) 0.101(4) Uani 1 1 d . . .
H18A H -0.4703 -0.3781 0.4715 0.151 Uiso 1 1 calc R . .
H18B H -0.5669 -0.453 0.4828 0.151 Uiso 1 1 calc R . .
H18C H -0.4801 -0.3571 0.5527 0.151 Uiso 1 1 calc R . .
C19 C -0.2067(6) -0.0111(5) 0.7625(4) 0.0396(17) Uani 1 1 d . . .
C20 C -0.1349(6) -0.0100(5) 0.8148(4) 0.053(2) Uani 1 1 d . . .
H20 H -0.0662 0.0342 0.826 0.064 Uiso 1 1 calc R . .
C21 C -0.1623(6) -0.0734(6) 0.8514(4) 0.057(2) Uani 1 1 d . . .
H21 H -0.1129 -0.0745 0.8862 0.068 Uiso 1 1 calc R . .
C22 C -0.2608(7) -0.1334(5) 0.8363(4) 0.054(2) Uani 1 1 d . . .
H22 H -0.2821 -0.1775 0.8601 0.065 Uiso 1 1 calc R . .
C23 C -0.3300(6) -0.1287(5) 0.7850(5) 0.049(2) Uani 1 1 d . B .
C24 C -0.4840(10) -0.1802(10) 0.8116(8) 0.098(4) Uani 0.69(3) 1 d PDU B 1
C25 C -0.4683(13) -0.2210(14) 0.8702(10) 0.098(4) Uani 0.69(3) 1 d PDU B 1
H25A H -0.4797 -0.2832 0.8453 0.147 Uiso 0.69(3) 1 calc PR B 1
H25B H -0.5154 -0.2278 0.8961 0.147 Uiso 0.69(3) 1 calc PR B 1
H25C H -0.3997 -0.1783 0.9072 0.147 Uiso 0.69(3) 1 calc PR B 1
C26 C -0.5919(10) -0.2411(10) 0.7553(11) 0.098(4) Uani 0.69(3) 1 d PDU B 1
H26A H -0.5962 -0.222 0.7118 0.147 Uiso 0.69(3) 1 calc PR B 1
H26B H -0.6353 -0.2325 0.7799 0.147 Uiso 0.69(3) 1 calc PR B 1
H26C H -0.6135 -0.3079 0.7379 0.147 Uiso 0.69(3) 1 calc PR B 1
C27 C -0.4513(13) -0.0785(9) 0.8498(10) 0.098(4) Uani 0.69(3) 1 d PDU B 1
H27A H -0.3861 -0.0446 0.8909 0.147 Uiso 0.69(3) 1 calc PR B 1
H27B H -0.5006 -0.0768 0.8706 0.147 Uiso 0.69(3) 1 calc PR B 1
H27C H -0.4461 -0.0483 0.8128 0.147 Uiso 0.69(3) 1 calc PR B 1
C24F C -0.475(2) -0.1720(17) 0.8183(15) 0.098(10) Uani 0.31(3) 1 d PDU B 2
C25F C -0.425(3) -0.159(3) 0.8997(18) 0.098(10) Uani 0.31(3) 1 d PDU B 2
H25D H -0.3975 -0.1981 0.899 0.147 Uiso 0.31(3) 1 calc PR B 2
H25E H -0.4754 -0.1775 0.9235 0.147 Uiso 0.31(3) 1 calc PR B 2
H25F H -0.3717 -0.092 0.9286 0.147 Uiso 0.31(3) 1 calc PR B 2
C26F C -0.585(2) -0.2473(17) 0.799(2) 0.098(10) Uani 0.31(3) 1 d PDU B 2
H26D H -0.6094 -0.2996 0.7512 0.147 Uiso 0.31(3) 1 calc PR B 2
H26E H -0.6248 -0.219 0.7932 0.147 Uiso 0.31(3) 1 calc PR B 2
H26F H -0.5915 -0.2713 0.8395 0.147 Uiso 0.31(3) 1 calc PR B 2
C27F C -0.459(3) -0.076(2) 0.822(2) 0.098(10) Uani 0.31(3) 1 d PDU B 2
H27D H -0.3886 -0.0257 0.8505 0.147 Uiso 0.31(3) 1 calc PR B 2
H27E H -0.5001 -0.0636 0.848 0.147 Uiso 0.31(3) 1 calc PR B 2
H27F H -0.4792 -0.0771 0.7709 0.147 Uiso 0.31(3) 1 calc PR B 2
C28 C 0.0259(5) 0.2867(4) 0.9320(3) 0.0300(15) Uani 1 1 d . . .
C29 C -0.0706(5) 0.2255(4) 0.9262(4) 0.0391(17) Uani 1 1 d . . .
H29 H -0.1264 0.2048 0.883 0.047 Uiso 1 1 calc R . .
C30 C -0.0835(5) 0.1953(4) 0.9852(4) 0.0405(17) Uani 1 1 d . . .
H30 H -0.1491 0.1525 0.9822 0.049 Uiso 1 1 calc R . .
C31 C -0.0034(6) 0.2263(4) 1.0473(4) 0.0411(18) Uani 1 1 d . . .
H31 H -0.0116 0.2064 1.0883 0.049 Uiso 1 1 calc R . .
C32 C 0.0910(5) 0.2882(4) 1.0487(4) 0.0330(16) Uani 1 1 d . . .
C33 C 0.2729(5) 0.3896(4) 1.1230(4) 0.0412(18) Uani 1 1 d . . .
C34 C 0.2833(6) 0.4800(4) 1.1200(4) 0.059(2) Uani 1 1 d . . .
H34A H 0.2417 0.4673 1.0695 0.089 Uiso 1 1 calc R . .
H34B H 0.3534 0.527 1.1304 0.089 Uiso 1 1 calc R . .
H34C H 0.2616 0.5046 1.158 0.089 Uiso 1 1 calc R . .
C35 C 0.3087(6) 0.3504(5) 1.0664(4) 0.057(2) Uani 1 1 d . . .
H35A H 0.2981 0.2902 1.0679 0.086 Uiso 1 1 calc R . .
H35B H 0.3801 0.3958 1.0793 0.086 Uiso 1 1 calc R . .
H35C H 0.271 0.34 1.0154 0.086 Uiso 1 1 calc R . .
C36 C 0.3294(6) 0.4050(5) 1.2021(4) 0.058(2) Uani 1 1 d . . .
H36A H 0.3024 0.426 1.2375 0.087 Uiso 1 1 calc R . .
H36B H 0.4004 0.4536 1.2173 0.087 Uiso 1 1 calc R . .
H36C H 0.3219 0.3455 1.2027 0.087 Uiso 1 1 calc R . .
C37 C 0.2241(5) 0.4350(4) 0.8996(3) 0.0352(17) Uani 1 1 d . . .
C38 C 0.2948(6) 0.4158(5) 0.8928(4) 0.0423(18) Uani 1 1 d . . .
H38 H 0.2749 0.354 0.8622 0.051 Uiso 1 1 calc R . .
C39 C 0.3948(6) 0.4851(5) 0.9301(4) 0.050(2) Uani 1 1 d . . .
H39 H 0.4438 0.4713 0.9254 0.06 Uiso 1 1 calc R . .
C40 C 0.4231(6) 0.5736(5) 0.9736(4) 0.052(2) Uani 1 1 d . . .
H40 H 0.4915 0.6229 1 0.062 Uiso 1 1 calc R . .
C41 C 0.3467(6) 0.5885(5) 0.9777(4) 0.0463(19) Uani 1 1 d . . .
C42 C 0.3092(7) 0.7083(5) 1.0289(6) 0.066(3) Uani 1 1 d . . .
C43 C 0.2444(7) 0.6571(5) 1.0683(5) 0.070(3) Uani 1 1 d . . .
H43A H 0.1974 0.5903 1.035 0.106 Uiso 1 1 calc R . .
H43B H 0.2072 0.6858 1.0806 0.106 Uiso 1 1 calc R . .
H43C H 0.2865 0.6619 1.115 0.106 Uiso 1 1 calc R . .
C44 C 0.2486(7) 0.6937(6) 0.9529(5) 0.078(3) Uani 1 1 d . . .
H44A H 0.293 0.7211 0.9264 0.117 Uiso 1 1 calc R . .
H44B H 0.2118 0.7246 0.9589 0.117 Uiso 1 1 calc R . .
H44C H 0.2012 0.6256 0.9233 0.117 Uiso 1 1 calc R . .
C45 C 0.3801(7) 0.8129(5) 1.0775(6) 0.111(4) Uani 1 1 d . . .
H45A H 0.4197 0.8209 1.1269 0.166 Uiso 1 1 calc R . .
H45B H 0.3415 0.8418 1.0848 0.166 Uiso 1 1 calc R . .
H45C H 0.4248 0.8439 1.0524 0.166 Uiso 1 1 calc R . .
C46 C 0.0087(5) 0.4252(4) 0.8357(4) 0.0357(16) Uani 1 1 d . . .
C47 C -0.0183(5) 0.4605(4) 0.8919(4) 0.0440(18) Uani 1 1 d . . .
H47 H -0.0157 0.4432 0.9347 0.053 Uiso 1 1 calc R . .
C48 C -0.0491(6) 0.5214(5) 0.8848(4) 0.053(2) Uani 1 1 d . . .
H48 H -0.0672 0.547 0.9231 0.064 Uiso 1 1 calc R . .
C49 C -0.0533(6) 0.5446(5) 0.8223(4) 0.052(2) Uani 1 1 d . . .
H49 H -0.0751 0.5856 0.8158 0.062 Uiso 1 1 calc R . .
C50 C -0.0247(6) 0.5061(5) 0.7684(4) 0.0452(19) Uani 1 1 d . . .
C51 C 0.0093(8) 0.5131(7) 0.6518(5) 0.075(3) Uani 1 1 d U . .
C52 C -0.0083(8) 0.5654(6) 0.6037(5) 0.0972(19) Uani 1 1 d U . .
H52A H -0.0802 0.533 0.5757 0.146 Uiso 1 1 calc R . .
H52B H 0.026 0.5664 0.5678 0.146 Uiso 1 1 calc R . .
H52C H 0.018 0.6305 0.6364 0.146 Uiso 1 1 calc R . .
C53 C -0.0444(8) 0.4102(6) 0.6077(5) 0.0972(19) Uani 1 1 d U . .
H53A H -0.0219 0.381 0.6379 0.146 Uiso 1 1 calc R . .
H53B H -0.0306 0.4 0.561 0.146 Uiso 1 1 calc R . .
H53C H -0.1165 0.3816 0.595 0.146 Uiso 1 1 calc R . .
C54 C 0.1192(9) 0.5545(7) 0.6905(5) 0.0972(19) Uani 1 1 d U . .
H54A H 0.1538 0.6228 0.7183 0.146 Uiso 1 1 calc R . .
H54B H 0.1474 0.5429 0.6524 0.146 Uiso 1 1 calc R . .
H54C H 0.128 0.5244 0.7259 0.146 Uiso 1 1 calc R . .
C55 C 0.2650(5) 0.2149(4) 0.7481(4) 0.0358(17) Uani 1 1 d . . .
C56 C 0.3436(6) 0.2155(5) 0.7920(4) 0.051(2) Uani 1 1 d . . .
H56 H 0.3318 0.1761 0.8204 0.061 Uiso 1 1 calc R . .
C57 C 0.4387(6) 0.2728(5) 0.7946(4) 0.052(2) Uani 1 1 d . . .
H57 H 0.4926 0.2719 0.8235 0.063 Uiso 1 1 calc R . .
C58 C 0.4547(6) 0.3305(5) 0.7558(4) 0.0447(18) Uani 1 1 d . . .
H58 H 0.5197 0.3705 0.7564 0.054 Uiso 1 1 calc R . .
C59 C 0.3747(6) 0.3299(4) 0.7153(4) 0.0359(16) Uani 1 1 d . . .
C60 C 0.3357(6) 0.4301(5) 0.6599(4) 0.050(2) Uani 1 1 d . . .
C61 C 0.3194(7) 0.4694(5) 0.7296(4) 0.066(3) Uani 1 1 d . . .
H61A H 0.2718 0.417 0.7404 0.099 Uiso 1 1 calc R . .
H61B H 0.2927 0.5081 0.721 0.099 Uiso 1 1 calc R . .
H61C H 0.3832 0.5086 0.7728 0.099 Uiso 1 1 calc R . .
C62 C 0.2389(7) 0.3582(5) 0.5935(4) 0.070(2) Uani 1 1 d . . .
H62A H 0.2532 0.3321 0.5507 0.106 Uiso 1 1 calc R . .
H62B H 0.2045 0.389 0.5789 0.106 Uiso 1 1 calc R . .
H62C H 0.1962 0.307 0.6077 0.106 Uiso 1 1 calc R . .
C63 C 0.4035(7) 0.5102(5) 0.6392(5) 0.072(3) Uani 1 1 d . . .
H63A H 0.4671 0.5546 0.682 0.107 Uiso 1 1 calc R . .
H63B H 0.3712 0.5435 0.6269 0.107 Uiso 1 1 calc R . .
H63C H 0.4159 0.4841 0.5952 0.107 Uiso 1 1 calc R . .
C64 C 0.0581(5) -0.0091(4) 0.6529(3) 0.0356(16) Uani 1 1 d . . .
C65 C 0.0931(6) -0.0111(5) 0.5947(4) 0.055(2) Uani 1 1 d . . .
H65 H 0.1372 0.0462 0.5902 0.067 Uiso 1 1 calc R . .
C66 C 0.0628(7) -0.0985(5) 0.5423(4) 0.066(3) Uani 1 1 d . . .
H66 H 0.0883 -0.1015 0.5028 0.08 Uiso 1 1 calc R . .
C67 C -0.0029(6) -0.1782(5) 0.5485(4) 0.050(2) Uani 1 1 d . . .
H67 H -0.025 -0.2386 0.5133 0.061 Uiso 1 1 calc R . .
C68 C -0.0379(5) -0.1709(5) 0.6071(4) 0.0433(18) Uani 1 1 d . . .
C69 C -0.1594(7) -0.2628(5) 0.6595(4) 0.057(2) Uani 1 1 d . . .
C70 C -0.0911(6) -0.2219(5) 0.7418(4) 0.065(2) Uani 1 1 d . . .
H70A H -0.0427 -0.154 0.7571 0.098 Uiso 1 1 calc R . .
H70B H -0.0554 -0.254 0.7474 0.098 Uiso 1 1 calc R . .
H70C H -0.1312 -0.2316 0.7738 0.098 Uiso 1 1 calc R . .
C71 C -0.2203(6) -0.2205(5) 0.6471(5) 0.065(2) Uani 1 1 d . . .
H71A H -0.1763 -0.1512 0.6691 0.097 Uiso 1 1 calc R . .
H71B H -0.2695 -0.2409 0.6715 0.097 Uiso 1 1 calc R . .
H71C H -0.2552 -0.2416 0.5927 0.097 Uiso 1 1 calc R . .
C72 C -0.2272(7) -0.3690(5) 0.6321(5) 0.085(3) Uani 1 1 d . . .
H72A H -0.2773 -0.3851 0.6558 0.128 Uiso 1 1 calc R . .
H72B H -0.1875 -0.3955 0.6456 0.128 Uiso 1 1 calc R . .
H72C H -0.2609 -0.3955 0.5769 0.128 Uiso 1 1 calc R . .
C73 C 0.1350(5) 0.0937(4) 0.8400(4) 0.0353(16) Uani 1 1 d . . .
C74 C 0.1190(6) 0.1296(4) 0.9025(4) 0.0439(19) Uani 1 1 d . . .
H74 H 0.1046 0.1773 0.9058 0.053 Uiso 1 1 calc R . .
C75 C 0.1234(6) 0.0976(5) 0.9607(4) 0.051(2) Uani 1 1 d . . .
H75 H 0.1089 0.1202 1.0028 0.061 Uiso 1 1 calc R . .
C76 C 0.1491(6) 0.0323(5) 0.9562(4) 0.052(2) Uani 1 1 d . . .
H76 H 0.153 0.0084 0.9951 0.063 Uiso 1 1 calc R . .
C77 C 0.1692(6) 0.0021(5) 0.8933(4) 0.052(2) Uani 1 1 d . . .
C78 C 0.2442(10) -0.0830(8) 0.8446(7) 0.107(2) Uani 1 1 d U . .
C79 C 0.1723(9) -0.1363(7) 0.7612(6) 0.107(2) Uani 1 1 d U . .
H79A H 0.1093 -0.1903 0.757 0.16 Uiso 1 1 calc R . .
H79B H 0.2027 -0.1592 0.7304 0.16 Uiso 1 1 calc R . .
H79C H 0.1591 -0.0934 0.7431 0.16 Uiso 1 1 calc R . .
C80 C 0.3367(8) 0.0048(7) 0.8548(6) 0.107(2) Uani 1 1 d U . .
H80A H 0.3194 0.0369 0.8246 0.16 Uiso 1 1 calc R . .
H80B H 0.3813 -0.0114 0.838 0.16 Uiso 1 1 calc R . .
H80C H 0.3704 0.0469 0.9084 0.16 Uiso 1 1 calc R . .
C81 C 0.2644(8) -0.1484(7) 0.8700(6) 0.107(2) Uani 1 1 d U . .
H81A H 0.3146 -0.1141 0.9216 0.16 Uiso 1 1 calc R . .
H81B H 0.2896 -0.1744 0.836 0.16 Uiso 1 1 calc R . .
H81C H 0.2026 -0.2003 0.8694 0.16 Uiso 1 1 calc R . .
N1 N -0.3727(5) 0.0454(4) 0.6783(3) 0.0465(15) Uani 1 1 d . . .
N2 N -0.3506(5) -0.1093(4) 0.5767(3) 0.0434(15) Uani 1 1 d . . .
N3 N -0.3046(5) -0.0709(4) 0.7487(3) 0.0417(15) Uani 1 1 d . . .
N4 N 0.1065(4) 0.3177(3) 0.9929(3) 0.0321(13) Uani 1 1 d . . .
N5 N 0.2509(4) 0.5227(4) 0.9433(3) 0.0412(14) Uani 1 1 d . . .
N6 N 0.0047(4) 0.4478(3) 0.7742(3) 0.0387(14) Uani 1 1 d . . .
N7 N 0.2804(4) 0.2737(3) 0.7092(3) 0.0352(14) Uani 1 1 d . . .
N8 N -0.0074(4) -0.0878(3) 0.6592(3) 0.0405(15) Uani 1 1 d . . .
N9 N 0.1634(5) 0.0316(4) 0.8373(3) 0.0433(15) Uani 1 1 d . . .
O1 O -0.5313(5) -0.0102(4) 0.6648(4) 0.0777(17) Uani 1 1 d DU . .
O2 O -0.5026(5) -0.2375(4) 0.5125(3) 0.0740(18) Uani 1 1 d . . .
O3 O -0.4312(4) -0.1912(3) 0.7628(3) 0.0687(17) Uani 1 1 d D . .
O4 O 0.1698(4) 0.3185(3) 1.1105(2) 0.0435(12) Uani 1 1 d . . .
O5 O 0.3787(4) 0.6778(3) 1.0228(3) 0.0674(16) Uani 1 1 d . . .
O6 O -0.0307(5) 0.5327(4) 0.7088(3) 0.0654(17) Uani 1 1 d . . .
O7 O 0.3955(4) 0.3902(3) 0.6781(3) 0.0499(13) Uani 1 1 d . . .
O8 O -0.1026(4) -0.2537(3) 0.6100(3) 0.0601(16) Uani 1 1 d . . .
O9 O 0.1943(5) -0.0614(4) 0.8923(3) 0.088(2) Uani 1 1 d . . .
Li1 Li -0.4086(11) -0.0892(9) 0.6569(7) 0.060(4) Uani 1 1 d . . .
Sn1 Sn 0.01294(4) 0.21328(3) 0.69510(3) 0.03675(13) Uani 1 1 d . . .
Sn2 Sn -0.17019(4) 0.07339(3) 0.69386(3) 0.04018(14) Uani 1 1 d . . .
Sn3 Sn 0.06439(4) 0.33460(3) 0.84250(2) 0.03318(13) Uani 1 1 d . . .
Sn4 Sn 0.11196(4) 0.12567(3) 0.73948(3) 0.03396(13) Uani 1 1 d . . .

loop_
_atom_site_aniso_label
_atom_site_aniso_U_11
_atom_site_aniso_U_22
_atom_site_aniso_U_33
_atom_site_aniso_U_23
_atom_site_aniso_U_13
_atom_site_aniso_U_12
C1 0.056(6) 0.056(5) 0.035(4) 0.016(4) 0.010(4) 0.031(4)
C2 0.063(6) 0.047(5) 0.065(6) 0.016(4) 0.008(5) 0.029(5)
C3 0.099(9) 0.069(6) 0.120(9) 0.035(6) 0.030(8) 0.063(7)
C4 0.081(9) 0.092(8) 0.150(11) 0.051(8) 0.035(8) 0.069(7)
C5 0.054(6) 0.062(6) 0.078(6) 0.029(5) 0.014(5) 0.034(5)
C6 0.125(18) 0.075(17) 0.058(15) 0.049(16) 0.010(11) 0.044(11)
C7 0.062(8) 0.124(11) 0.108(8) 0.065(9) 0.013(8) 0.048(7)
C8 0.062(8) 0.124(11) 0.108(8) 0.065(9) 0.013(8) 0.048(7)
C9 0.062(8) 0.124(11) 0.108(8) 0.065(9) 0.013(8) 0.048(7)
C6F 0.049(11) 0.102(12) 0.093(13) 0.031(13) 0.015(10) 0.049(10)
C7F 0.075(7) 0.118(8) 0.112(8) 0.050(7) 0.025(7) 0.061(6)
C8F 0.075(7) 0.118(8) 0.112(8) 0.050(7) 0.025(7) 0.061(6)
C9F 0.075(7) 0.118(8) 0.112(8) 0.050(7) 0.025(7) 0.061(6)
C10 0.051(5) 0.041(4) 0.039(4) 0.020(3) 0.018(4) 0.024(4)
C11 0.076(7) 0.050(5) 0.048(5) 0.023(4) 0.038(5) 0.029(5)
C12 0.088(8) 0.047(5) 0.038(5) 0.010(4) 0.032(5) 0.026(5)
C13 0.085(8) 0.046(5) 0.037(5) 0.000(4) 0.029(5) 0.009(5)
C14 0.061(6) 0.049(5) 0.045(5) 0.016(4) 0.017(5) 0.019(5)
C15 0.086(8) 0.045(5) 0.072(6) 0.030(5) 0.034(6) 0.024(5)
C16 0.109(10) 0.079(7) 0.066(7) 0.009(6) -0.032(7) 0.004(7)
C17 0.064(7) 0.078(6) 0.161(11) 0.048(7) 0.053(8) 0.037(6)
C18 0.108(10) 0.076(7) 0.148(10) 0.072(7) 0.068(9) 0.050(7)
C19 0.040(5) 0.053(4) 0.031(4) 0.010(3) 0.013(4) 0.032(4)
C20 0.050(6) 0.079(6) 0.039(5) 0.023(4) 0.019(4) 0.040(5)
C21 0.061(6) 0.099(6) 0.044(5) 0.037(5) 0.027(5) 0.059(6)
C22 0.075(7) 0.073(5) 0.053(5) 0.039(5) 0.040(5) 0.054(5)
C23 0.047(6) 0.047(4) 0.064(5) 0.021(4) 0.027(5) 0.030(4)
C24 0.077(7) 0.072(6) 0.145(9) 0.036(5) 0.076(7) 0.028(5)
C25 0.077(7) 0.072(6) 0.145(9) 0.036(5) 0.076(7) 0.028(5)
C26 0.077(7) 0.072(6) 0.145(9) 0.036(5) 0.076(7) 0.028(5)
C27 0.077(7) 0.072(6) 0.145(9) 0.036(5) 0.076(7) 0.028(5)
C24F 0.14(2) 0.082(14) 0.16(2) 0.072(14) 0.121(19) 0.085(14)
C25F 0.14(2) 0.082(14) 0.16(2) 0.072(14) 0.121(19) 0.085(14)
C26F 0.14(2) 0.082(14) 0.16(2) 0.072(14) 0.121(19) 0.085(14)
C27F 0.14(2) 0.082(14) 0.16(2) 0.072(14) 0.121(19) 0.085(14)
C28 0.044(5) 0.023(3) 0.029(4) 0.009(3) 0.016(4) 0.021(3)
C29 0.041(5) 0.039(4) 0.035(4) 0.009(3) 0.010(4) 0.024(4)
C30 0.031(4) 0.038(4) 0.044(5) 0.013(3) 0.014(4) 0.014(3)
C31 0.053(5) 0.034(4) 0.042(4) 0.018(3) 0.025(4) 0.024(4)
C32 0.040(5) 0.028(3) 0.031(4) 0.010(3) 0.014(4) 0.018(3)
C33 0.042(5) 0.031(4) 0.039(4) 0.016(3) 0.007(4) 0.014(4)
C34 0.062(6) 0.031(4) 0.049(5) 0.014(4) -0.004(4) 0.010(4)
C35 0.057(6) 0.078(5) 0.050(5) 0.036(4) 0.016(5) 0.042(5)
C36 0.054(6) 0.051(4) 0.045(5) 0.021(4) -0.004(4) 0.020(4)
C37 0.049(5) 0.035(4) 0.027(4) 0.013(3) 0.017(4) 0.024(4)
C38 0.054(5) 0.046(4) 0.036(4) 0.013(4) 0.019(4) 0.034(4)
C39 0.050(6) 0.068(5) 0.048(5) 0.021(4) 0.024(5) 0.042(5)
C40 0.043(5) 0.054(5) 0.062(5) 0.024(4) 0.023(5) 0.026(4)
C41 0.049(6) 0.035(4) 0.059(5) 0.025(4) 0.019(5) 0.022(4)
C42 0.052(6) 0.035(4) 0.098(7) 0.015(5) 0.018(6) 0.024(4)
C43 0.075(7) 0.048(5) 0.083(7) 0.014(5) 0.032(6) 0.034(5)
C44 0.076(8) 0.064(6) 0.118(9) 0.053(6) 0.037(7) 0.046(6)
C45 0.100(9) 0.022(4) 0.178(11) 0.012(6) 0.043(9) 0.026(5)
C46 0.036(4) 0.035(4) 0.028(4) 0.011(3) 0.008(3) 0.016(3)
C47 0.056(5) 0.050(4) 0.040(4) 0.022(4) 0.022(4) 0.034(4)
C48 0.084(7) 0.066(5) 0.045(5) 0.023(4) 0.033(5) 0.060(5)
C49 0.071(6) 0.057(5) 0.055(5) 0.030(4) 0.028(5) 0.048(5)
C50 0.059(6) 0.052(4) 0.037(4) 0.024(4) 0.021(4) 0.035(4)
C51 0.116(7) 0.093(6) 0.060(6) 0.048(5) 0.040(6) 0.077(6)
C52 0.146(6) 0.117(4) 0.077(4) 0.060(4) 0.053(4) 0.090(5)
C53 0.146(6) 0.117(4) 0.077(4) 0.060(4) 0.053(4) 0.090(5)
C54 0.146(6) 0.117(4) 0.077(4) 0.060(4) 0.053(4) 0.090(5)
C55 0.048(5) 0.028(3) 0.034(4) 0.011(3) 0.016(4) 0.023(4)
C56 0.058(6) 0.043(4) 0.059(5) 0.031(4) 0.019(5) 0.030(4)
C57 0.045(5) 0.057(5) 0.053(5) 0.028(4) 0.012(4) 0.024(4)
C58 0.033(5) 0.044(4) 0.038(4) 0.013(4) 0.009(4) 0.010(4)
C59 0.042(5) 0.034(4) 0.026(4) 0.013(3) 0.011(4) 0.017(4)
C60 0.065(6) 0.045(4) 0.047(5) 0.026(4) 0.026(5) 0.029(4)
C61 0.092(8) 0.062(5) 0.065(6) 0.042(5) 0.035(6) 0.047(5)
C62 0.066(7) 0.074(6) 0.057(6) 0.032(5) 0.008(5) 0.030(5)
C63 0.073(7) 0.068(5) 0.078(6) 0.044(5) 0.026(6) 0.035(5)
C64 0.044(5) 0.035(4) 0.028(4) 0.015(3) 0.014(4) 0.019(3)
C65 0.066(6) 0.039(4) 0.045(5) 0.017(4) 0.027(5) 0.013(4)
C66 0.079(7) 0.058(5) 0.042(5) 0.010(4) 0.039(5) 0.020(5)
C67 0.051(5) 0.044(4) 0.038(4) 0.000(4) 0.017(4) 0.020(4)
C68 0.040(5) 0.035(4) 0.042(4) 0.010(3) 0.011(4) 0.015(4)
C69 0.078(7) 0.035(4) 0.049(5) 0.013(4) 0.037(5) 0.022(4)
C70 0.081(7) 0.052(5) 0.061(6) 0.025(4) 0.033(6) 0.031(5)
C71 0.063(7) 0.060(5) 0.059(6) 0.026(4) 0.024(5) 0.023(5)
C72 0.120(9) 0.040(5) 0.082(7) 0.026(5) 0.054(7) 0.025(5)
C73 0.035(4) 0.034(4) 0.044(4) 0.020(3) 0.018(4) 0.020(3)
C74 0.064(6) 0.041(4) 0.041(4) 0.018(3) 0.022(4) 0.037(4)
C75 0.083(7) 0.056(5) 0.031(4) 0.019(4) 0.027(5) 0.047(5)
C76 0.082(7) 0.054(5) 0.047(5) 0.032(4) 0.030(5) 0.048(5)
C77 0.071(6) 0.059(5) 0.056(5) 0.035(4) 0.029(5) 0.050(5)
C78 0.136(6) 0.123(5) 0.160(5) 0.088(5) 0.095(5) 0.108(5)
C79 0.136(6) 0.123(5) 0.160(5) 0.088(5) 0.095(5) 0.108(5)
C80 0.136(6) 0.123(5) 0.160(5) 0.088(5) 0.095(5) 0.108(5)
C81 0.136(6) 0.123(5) 0.160(5) 0.088(5) 0.095(5) 0.108(5)
N1 0.050(5) 0.055(4) 0.045(4) 0.024(3) 0.016(4) 0.035(4)
N2 0.056(5) 0.040(3) 0.031(3) 0.011(3) 0.014(3) 0.025(3)
N3 0.052(4) 0.042(3) 0.040(4) 0.014(3) 0.018(3) 0.031(3)
N4 0.036(4) 0.032(3) 0.027(3) 0.010(2) 0.009(3) 0.019(3)
N5 0.039(4) 0.038(3) 0.050(4) 0.021(3) 0.017(3) 0.021(3)
N6 0.053(4) 0.041(3) 0.036(3) 0.015(3) 0.019(3) 0.034(3)
N7 0.037(4) 0.032(3) 0.030(3) 0.002(3) 0.015(3) 0.017(3)
N8 0.046(4) 0.033(3) 0.045(4) 0.017(3) 0.024(3) 0.020(3)
N9 0.057(4) 0.046(3) 0.056(4) 0.035(3) 0.036(4) 0.036(3)
O1 0.062(4) 0.099(4) 0.106(5) 0.067(4) 0.032(4) 0.056(4)
O2 0.066(5) 0.060(4) 0.058(4) 0.013(3) 0.023(4) 0.011(3)
O3 0.064(4) 0.052(3) 0.104(5) 0.030(3) 0.048(4) 0.034(3)
O4 0.044(3) 0.046(3) 0.033(3) 0.018(2) 0.010(3) 0.019(3)
O5 0.044(4) 0.035(3) 0.104(5) 0.013(3) 0.015(4) 0.018(3)
O6 0.112(5) 0.091(4) 0.053(3) 0.046(3) 0.047(4) 0.083(4)
O7 0.046(4) 0.053(3) 0.055(3) 0.033(3) 0.023(3) 0.022(3)
O8 0.089(5) 0.029(3) 0.059(3) 0.014(2) 0.044(4) 0.024(3)
O9 0.159(7) 0.115(5) 0.115(5) 0.095(4) 0.103(5) 0.121(5)
Li1 0.061(10) 0.069(8) 0.056(9) 0.013(7) 0.022(8) 0.045(8)
Sn1 0.0502(3) 0.0408(3) 0.0296(3) 0.0174(2) 0.0178(3) 0.0290(3)
Sn2 0.0457(3) 0.0428(3) 0.0313(3) 0.0118(2) 0.0119(3) 0.0253(3)
Sn3 0.0399(3) 0.0354(3) 0.0284(3) 0.0122(2) 0.0123(2) 0.0235(2)
Sn4 0.0403(3) 0.0331(2) 0.0355(3) 0.0160(2) 0.0179(3) 0.0220(2)

loop_
_atom_type_symbol
_atom_type_description
_atom_type_scat_dispersion_real
_atom_type_scat_dispersion_imag
_atom_type_scat_source
C C 0.0033 0.0016 'International Tables Vol C Tables 4.2.6.8 and 6.1.1.4'
H H 0 0 'International Tables Vol C Tables 4.2.6.8 and 6.1.1.4'
N N 0.0061 0.0033 'International Tables Vol C Tables 4.2.6.8 and 6.1.1.4'
O O 0.0106 0.006 'International Tables Vol C Tables 4.2.6.8 and 6.1.1.4'
Li Li -0.0003 0.0001 'International Tables Vol C Tables 4.2.6.8 and 6.1.1.4'
Sn Sn -0.6537 1.4246 'International Tables Vol C Tables 4.2.6.8 and 6.1.1.4'

loop_
_geom_angle_atom_site_label_1
_geom_angle_atom_site_label_2
_geom_angle_atom_site_label_3
_geom_angle
_geom_angle_site_symmetry_1
_geom_angle_site_symmetry_3
N1 C1 C2 120.7(7) . .
N1 C1 Sn2 116.4(5) . .
C2 C1 Sn2 122.9(6) . .
C3 C2 C1 119.1(9) . .
C3 C2 H2 120.4 . .
C1 C2 H2 120.4 . .
C4 C3 C2 119.7(8) . .
C4 C3 H3 120.2 . .
C2 C3 H3 120.2 . .
C3 C4 C5 118.5(9) . .
C3 C4 H4 120.8 . .
C5 C4 H4 120.8 . .
N1 C5 C4 123.4(9) . .
N1 C5 O1 111.3(7) . .
C4 C5 O1 125.1(9) . .
O1 C6 C7 111(2) . .
O1 C6 C8 119.2(17) . .
C7 C6 C8 108.0(15) . .
O1 C6 C9 101.2(16) . .
C7 C6 C9 108.8(17) . .
C8 C6 C9 108.5(16) . .
O1 C6F C7F 102.4(17) . .
O1 C6F C9F 115.2(14) . .
C7F C6F C9F 111.2(15) . .
O1 C6F C8F 106.9(13) . .
C7F C6F C8F 109.1(14) . .
C9F C6F C8F 111.4(14) . .
C6F C7F H7F1 109.5 . .
C6F C7F H7F2 109.5 . .
H7F1 C7F H7F2 109.5 . .
C6F C7F H7F3 109.5 . .
H7F1 C7F H7F3 109.5 . .
H7F2 C7F H7F3 109.5 . .
C6F C8F H8F1 109.5 . .
C6F C8F H8F2 109.5 . .
H8F1 C8F H8F2 109.5 . .
C6F C8F H8F3 109.5 . .
H8F1 C8F H8F3 109.5 . .
H8F2 C8F H8F3 109.5 . .
C6F C9F H9F1 109.5 . .
C6F C9F H9F2 109.5 . .
H9F1 C9F H9F2 109.5 . .
C6F C9F H9F3 109.5 . .
H9F1 C9F H9F3 109.5 . .
H9F2 C9F H9F3 109.5 . .
N2 C10 C11 121.3(6) . .
N2 C10 Sn2 115.1(4) . .
C11 C10 Sn2 123.2(6) . .
C10 C11 C12 117.8(8) . .
C10 C11 H11 121.1 . .
C12 C11 H11 121.1 . .
C13 C12 C11 120.5(7) . .
C13 C12 H12 119.7 . .
C11 C12 H12 119.7 . .
C12 C13 C14 118.7(7) . .
C12 C13 H13 120.7 . .
C14 C13 H13 120.7 . .
O2 C14 N2 110.9(7) . .
O2 C14 C13 127.5(7) . .
N2 C14 C13 121.5(8) . .
O2 C15 C17 105.8(7) . .
O2 C15 C18 109.6(8) . .
C17 C15 C18 110.3(7) . .
O2 C15 C16 110.6(7) . .
C17 C15 C16 109.6(9) . .
C18 C15 C16 110.8(8) . .
C15 C16 H16A 109.5 . .
C15 C16 H16B 109.5 . .
H16A C16 H16B 109.5 . .
C15 C16 H16C 109.5 . .
H16A C16 H16C 109.5 . .
H16B C16 H16C 109.5 . .
C15 C17 H17A 109.5 . .
C15 C17 H17B 109.5 . .
H17A C17 H17B 109.5 . .
C15 C17 H17C 109.5 . .
H17A C17 H17C 109.5 . .
H17B C17 H17C 109.5 . .
C15 C18 H18A 109.5 . .
C15 C18 H18B 109.5 . .
H18A C18 H18B 109.5 . .
C15 C18 H18C 109.5 . .
H18A C18 H18C 109.5 . .
H18B C18 H18C 109.5 . .
N3 C19 C20 120.2(7) . .
N3 C19 Sn2 117.4(5) . .
C20 C19 Sn2 122.2(6) . .
C19 C20 C21 120.4(8) . .
C19 C20 H20 119.8 . .
C21 C20 H20 119.8 . .
C22 C21 C20 118.5(8) . .
C22 C21 H21 120.7 . .
C20 C21 H21 120.7 . .
C21 C22 C23 118.5(7) . .
C21 C22 H22 120.8 . .
C23 C22 H22 120.8 . .
N3 C23 O3 114.5(8) . .
N3 C23 C22 123.2(8) . .
O3 C23 C22 122.0(7) . .
O3 C24 C27 113.1(11) . .
O3 C24 C25 108.3(11) . .
C27 C24 C25 110.3(11) . .
O3 C24 C26 101.1(10) . .
C27 C24 C26 112.2(12) . .
C25 C24 C26 111.5(11) . .
O3 C24F C26F 115.7(19) . .
O3 C24F C25F 118(2) . .
C26F C24F C25F 102.6(16) . .
O3 C24F C27F 102.8(19) . .
C26F C24F C27F 111.8(18) . .
C25F C24F C27F 106.1(17) . .
C24F C25F H25D 109.5 . .
C24F C25F H25E 109.5 . .
H25D C25F H25E 109.5 . .
C24F C25F H25F 109.5 . .
H25D C25F H25F 109.5 . .
H25E C25F H25F 109.5 . .
C24F C26F H26D 109.5 . .
C24F C26F H26E 109.5 . .
H26D C26F H26E 109.5 . .
C24F C26F H26F 109.5 . .
H26D C26F H26F 109.5 . .
H26E C26F H26F 109.5 . .
C24F C27F H27D 109.5 . .
C24F C27F H27E 109.5 . .
H27D C27F H27E 109.5 . .
C24F C27F H27F 109.5 . .
H27D C27F H27F 109.5 . .
H27E C27F H27F 109.5 . .
N4 C28 C29 122.3(6) . .
N4 C28 Sn3 113.4(4) . .
C29 C28 Sn3 124.2(5) . .
C28 C29 C30 118.0(7) . .
C28 C29 H29 121 . .
C30 C29 H29 121 . .
C31 C30 C29 120.7(7) . .
C31 C30 H30 119.7 . .
C29 C30 H30 119.7 . .
C30 C31 C32 117.5(6) . .
C30 C31 H31 121.3 . .
C32 C31 H31 121.3 . .
N4 C32 O4 119.4(6) . .
N4 C32 C31 123.6(7) . .
O4 C32 C31 117.0(6) . .
O4 C33 C34 111.3(6) . .
O4 C33 C36 102.3(5) . .
C34 C33 C36 110.8(6) . .
O4 C33 C35 110.6(5) . .
C34 C33 C35 111.3(6) . .
C36 C33 C35 110.3(6) . .
C33 C34 H34A 109.5 . .
C33 C34 H34B 109.5 . .
H34A C34 H34B 109.5 . .
C33 C34 H34C 109.5 . .
H34A C34 H34C 109.5 . .
H34B C34 H34C 109.5 . .
C33 C35 H35A 109.5 . .
C33 C35 H35B 109.5 . .
H35A C35 H35B 109.5 . .
C33 C35 H35C 109.5 . .
H35A C35 H35C 109.5 . .
H35B C35 H35C 109.5 . .
C33 C36 H36A 109.5 . .
C33 C36 H36B 109.5 . .
H36A C36 H36B 109.5 . .
C33 C36 H36C 109.5 . .
H36A C36 H36C 109.5 . .
H36B C36 H36C 109.5 . .
N5 C37 C38 120.7(7) . .
N5 C37 Sn3 114.5(5) . .
C38 C37 Sn3 124.8(5) . .
C37 C38 C39 120.4(6) . .
C37 C38 H38 119.8 . .
C39 C38 H38 119.8 . .
C40 C39 C38 119.7(7) . .
C40 C39 H39 120.2 . .
C38 C39 H39 120.2 . .
C39 C40 C41 116.9(7) . .
C39 C40 H40 121.6 . .
C41 C40 H40 121.6 . .
N5 C41 O5 121.0(6) . .
N5 C41 C40 124.3(6) . .
O5 C41 C40 114.7(7) . .
O5 C42 C44 110.8(7) . .
O5 C42 C43 109.8(7) . .
C44 C42 C43 111.9(8) . .
O5 C42 C45 102.0(7) . .
C44 C42 C45 110.9(7) . .
C43 C42 C45 111.0(8) . .
C42 C43 H43A 109.5 . .
C42 C43 H43B 109.5 . .
H43A C43 H43B 109.5 . .
C42 C43 H43C 109.5 . .
H43A C43 H43C 109.5 . .
H43B C43 H43C 109.5 . .
C42 C44 H44A 109.5 . .
C42 C44 H44B 109.5 . .
H44A C44 H44B 109.5 . .
C42 C44 H44C 109.5 . .
H44A C44 H44C 109.5 . .
H44B C44 H44C 109.5 . .
C42 C45 H45A 109.5 . .
C42 C45 H45B 109.5 . .
H45A C45 H45B 109.5 . .
C42 C45 H45C 109.5 . .
H45A C45 H45C 109.5 . .
H45B C45 H45C 109.5 . .
N6 C46 C47 121.6(6) . .
N6 C46 Sn3 115.8(4) . .
C47 C46 Sn3 122.6(5) . .
C46 C47 C48 119.0(6) . .
C46 C47 H47 120.5 . .
C48 C47 H47 120.5 . .
C49 C48 C47 119.6(6) . .
C49 C48 H48 120.2 . .
C47 C48 H48 120.2 . .
C48 C49 C50 117.7(6) . .
C48 C49 H49 121.1 . .
C50 C49 H49 121.1 . .
N6 C50 O6 122.5(6) . .
N6 C50 C49 123.5(6) . .
O6 C50 C49 114.0(6) . .
O6 C51 C53 111.4(8) . .
O6 C51 C54 108.8(8) . .
C53 C51 C54 110.7(8) . .
O6 C51 C52 101.8(6) . .
C53 C51 C52 112.0(8) . .
C54 C51 C52 111.8(8) . .
C51 C52 H52A 109.5 . .
C51 C52 H52B 109.5 . .
H52A C52 H52B 109.5 . .
C51 C52 H52C 109.5 . .
H52A C52 H52C 109.5 . .
H52B C52 H52C 109.5 . .
C51 C53 H53A 109.5 . .
C51 C53 H53B 109.5 . .
H53A C53 H53B 109.5 . .
C51 C53 H53C 109.5 . .
H53A C53 H53C 109.5 . .
H53B C53 H53C 109.5 . .
C51 C54 H54A 109.5 . .
C51 C54 H54B 109.5 . .
H54A C54 H54B 109.5 . .
C51 C54 H54C 109.5 . .
H54A C54 H54C 109.5 . .
H54B C54 H54C 109.5 . .
N7 C55 C56 121.2(6) . .
N7 C55 Sn4 116.1(5) . .
C56 C55 Sn4 122.7(5) . .
C57 C56 C55 120.1(7) . .
C57 C56 H56 120 . .
C55 C56 H56 120 . .
C58 C57 C56 119.3(8) . .
C58 C57 H57 120.4 . .
C56 C57 H57 120.4 . .
C57 C58 C59 118.3(7) . .
C57 C58 H58 120.8 . .
C59 C58 H58 120.8 . .
N7 C59 O7 119.6(7) . .
N7 C59 C58 124.7(6) . .
O7 C59 C58 115.7(6) . .
O7 C60 C61 109.4(6) . .
O7 C60 C62 111.4(6) . .
C61 C60 C62 112.6(7) . .
O7 C60 C63 102.2(6) . .
C61 C60 C63 110.2(6) . .
C62 C60 C63 110.5(7) . .
C60 C61 H61A 109.5 . .
C60 C61 H61B 109.5 . .
H61A C61 H61B 109.5 . .
C60 C61 H61C 109.5 . .
H61A C61 H61C 109.5 . .
H61B C61 H61C 109.5 . .
C60 C62 H62A 109.5 . .
C60 C62 H62B 109.5 . .
H62A C62 H62B 109.5 . .
C60 C62 H62C 109.5 . .
H62A C62 H62C 109.5 . .
H62B C62 H62C 109.5 . .
C60 C63 H63A 109.5 . .
C60 C63 H63B 109.5 . .
H63A C63 H63B 109.5 . .
C60 C63 H63C 109.5 . .
H63A C63 H63C 109.5 . .
H63B C63 H63C 109.5 . .
N8 C64 C65 122.2(5) . .
N8 C64 Sn4 118.0(4) . .
C65 C64 Sn4 119.7(5) . .
C64 C65 C66 119.1(6) . .
C64 C65 H65 120.5 . .
C66 C65 H65 120.5 . .
C67 C66 C65 118.9(6) . .
C67 C66 H66 120.5 . .
C65 C66 H66 120.5 . .
C66 C67 C68 118.8(6) . .
C66 C67 H67 120.6 . .
C68 C67 H67 120.6 . .
N8 C68 O8 121.6(6) . .
N8 C68 C67 123.0(6) . .
O8 C68 C67 115.4(6) . .
O8 C69 C71 111.4(6) . .
O8 C69 C72 101.1(5) . .
C71 C69 C72 110.0(8) . .
O8 C69 C70 110.8(7) . .
C71 C69 C70 112.6(6) . .
C72 C69 C70 110.4(7) . .
C69 C70 H70A 109.5 . .
C69 C70 H70B 109.5 . .
H70A C70 H70B 109.5 . .
C69 C70 H70C 109.5 . .
H70A C70 H70C 109.5 . .
H70B C70 H70C 109.5 . .
C69 C71 H71A 109.5 . .
C69 C71 H71B 109.5 . .
H71A C71 H71B 109.5 . .
C69 C71 H71C 109.5 . .
H71A C71 H71C 109.5 . .
H71B C71 H71C 109.5 . .
C69 C72 H72A 109.5 . .
C69 C72 H72B 109.5 . .
H72A C72 H72B 109.5 . .
C69 C72 H72C 109.5 . .
H72A C72 H72C 109.5 . .
H72B C72 H72C 109.5 . .
N9 C73 C74 120.1(6) . .
N9 C73 Sn4 115.8(4) . .
C74 C73 Sn4 124.1(5) . .
C73 C74 C75 121.0(6) . .
C73 C74 H74 119.5 . .
C75 C74 H74 119.5 . .
C76 C75 C74 118.1(6) . .
C76 C75 H75 120.9 . .
C74 C75 H75 120.9 . .
C75 C76 C77 118.2(6) . .
C75 C76 H76 120.9 . .
C77 C76 H76 120.9 . .
N9 C77 O9 121.0(6) . .
N9 C77 C76 123.5(6) . .
O9 C77 C76 115.4(6) . .
O9 C78 C81 103.4(8) . .
O9 C78 C80 110.6(8) . .
C81 C78 C80 112.8(10) . .
O9 C78 C79 110.0(9) . .
C81 C78 C79 108.5(9) . .
C80 C78 C79 111.3(9) . .
C78 C79 H79A 109.5 . .
C78 C79 H79B 109.5 . .
H79A C79 H79B 109.5 . .
C78 C79 H79C 109.5 . .
H79A C79 H79C 109.5 . .
H79B C79 H79C 109.5 . .
C78 C80 H80A 109.5 . .
C78 C80 H80B 109.5 . .
H80A C80 H80B 109.5 . .
C78 C80 H80C 109.5 . .
H80A C80 H80C 109.5 . .
H80B C80 H80C 109.5 . .
C78 C81 H81A 109.5 . .
C78 C81 H81B 109.5 . .
H81A C81 H81B 109.5 . .
C78 C81 H81C 109.5 . .
H81A C81 H81C 109.5 . .
H81B C81 H81C 109.5 . .
C5 N1 C1 118.6(6) . .
C5 N1 Li1 121.4(7) . .
C1 N1 Li1 119.9(6) . .
C10 N2 C14 120.1(6) . .
C10 N2 Li1 121.7(6) . .
C14 N2 Li1 117.8(7) . .
C23 N3 C19 119.2(7) . .
C23 N3 Li1 120.9(7) . .
C19 N3 Li1 118.6(6) . .
C32 N4 C28 117.9(6) . .
C41 N5 C37 118.0(6) . .
C50 N6 C46 118.6(5) . .
C59 N7 C55 116.4(6) . .
C64 N8 C68 117.9(5) . .
C77 N9 C73 118.8(5) . .
C5 O1 C6F 125.5(10) . .
C5 O1 C6 122.3(10) . .
C6F O1 C6 13.0(12) . .
C14 O2 C15 124.7(7) . .
C23 O3 C24 120.7(8) . .
C23 O3 C24F 114.9(12) . .
C24 O3 C24F 5.8(15) . .
C32 O4 C33 123.3(5) . .
C41 O5 C42 122.1(6) . .
C50 O6 C51 123.5(6) . .
C59 O7 C60 123.1(5) . .
C68 O8 C69 124.2(5) . .
C77 O9 C78 124.4(6) . .
N1 Li1 N2 102.1(6) . .
N1 Li1 N3 101.4(6) . .
N2 Li1 N3 100.0(6) . .
N1 Li1 Sn2 63.5(4) . .
N2 Li1 Sn2 62.4(4) . .
N3 Li1 Sn2 63.5(4) . .
Sn2 Sn1 Sn3 92.516(19) . .
Sn2 Sn1 Sn4 93.223(19) . .
Sn3 Sn1 Sn4 96.13(2) . .
C19 Sn2 C10 93.8(2) . .
C19 Sn2 C1 98.9(3) . .
C10 Sn2 C1 99.8(3) . .
C19 Sn2 Sn1 132.5(2) . .
C10 Sn2 Sn1 112.10(18) . .
C1 Sn2 Sn1 114.0(2) . .
C19 Sn2 Li1 60.1(3) . .
C10 Sn2 Li1 60.7(3) . .
C1 Sn2 Li1 60.1(3) . .
Sn1 Sn2 Li1 167.4(2) . .
C46 Sn3 C37 102.8(2) . .
C46 Sn3 C28 104.7(2) . .
C37 Sn3 C28 100.8(2) . .
C46 Sn3 Sn1 109.23(17) . .
C37 Sn3 Sn1 112.59(15) . .
C28 Sn3 Sn1 124.51(14) . .
C73 Sn4 C64 100.4(2) . .
C73 Sn4 C55 101.2(3) . .
C64 Sn4 C55 103.6(2) . .
C73 Sn4 Sn1 129.67(16) . .
C64 Sn4 Sn1 112.95(18) . .
C55 Sn4 Sn1 105.95(17) . .

loop_
_geom_bond_atom_site_label_1
_geom_bond_atom_site_label_2
_geom_bond_distance
_geom_bond_site_symmetry_2
C1 N1 1.352(9) .
C1 C2 1.381(9) .
C1 Sn2 2.184(8) .
C2 C3 1.380(11) .
C2 H2 0.95 .
C3 C4 1.353(13) .
C3 H3 0.95 .
C4 C5 1.368(11) .
C4 H4 0.95 .
C5 N1 1.322(9) .
C5 O1 1.369(9) .
C6 O1 1.414(16) .
C6 C7 1.501(14) .
C6 C8 1.505(14) .
C6 C9 1.527(14) .
C7 H7A 0.98 .
C7 H7B 0.98 .
C7 H7C 0.98 .
C8 H8A 0.98 .
C8 H8B 0.98 .
C8 H8C 0.98 .
C9 H9A 0.98 .
C9 H9B 0.98 .
C9 H9C 0.98 .
C6F O1 1.403(14) .
C6F C7F 1.496(13) .
C6F C9F 1.505(13) .
C6F C8F 1.507(13) .
C7F H7F1 0.98 .
C7F H7F2 0.98 .
C7F H7F3 0.98 .
C8F H8F1 0.98 .
C8F H8F2 0.98 .
C8F H8F3 0.98 .
C9F H9F1 0.98 .
C9F H9F2 0.98 .
C9F H9F3 0.98 .
C10 N2 1.335(9) .
C10 C11 1.379(8) .
C10 Sn2 2.179(7) .
C11 C12 1.399(9) .
C11 H11 0.95 .
C12 C13 1.354(11) .
C12 H12 0.95 .
C13 C14 1.375(9) .
C13 H13 0.95 .
C14 O2 1.342(9) .
C14 N2 1.342(9) .
C15 O2 1.396(9) .
C15 C17 1.512(11) .
C15 C18 1.534(12) .
C15 C16 1.539(12) .
C16 H16A 0.98 .
C16 H16B 0.98 .
C16 H16C 0.98 .
C17 H17A 0.98 .
C17 H17B 0.98 .
C17 H17C 0.98 .
C18 H18A 0.98 .
C18 H18B 0.98 .
C18 H18C 0.98 .
C19 N3 1.352(8) .
C19 C20 1.372(10) .
C19 Sn2 2.168(7) .
C20 C21 1.394(9) .
C20 H20 0.95 .
C21 C22 1.356(10) .
C21 H21 0.95 .
C22 C23 1.389(11) .
C22 H22 0.95 .
C23 N3 1.317(8) .
C23 O3 1.374(9) .
C24 O3 1.448(11) .
C24 C27 1.510(12) .
C24 C25 1.513(12) .
C24 C26 1.527(12) .
C25 H25A 0.98 .
C25 H25B 0.98 .
C25 H25C 0.98 .
C26 H26A 0.98 .
C26 H26B 0.98 .
C26 H26C 0.98 .
C27 H27A 0.98 .
C27 H27B 0.98 .
C27 H27C 0.98 .
C24F O3 1.473(16) .
C24F C26F 1.533(15) .
C24F C25F 1.535(15) .
C24F C27F 1.536(15) .
C25F H25D 0.98 .
C25F H25E 0.98 .
C25F H25F 0.98 .
C26F H26D 0.98 .
C26F H26E 0.98 .
C26F H26F 0.98 .
C27F H27D 0.98 .
C27F H27E 0.98 .
C27F H27F 0.98 .
C28 N4 1.349(8) .
C28 C29 1.383(9) .
C28 Sn3 2.183(6) .
C29 C30 1.384(8) .
C29 H29 0.95 .
C30 C31 1.359(9) .
C30 H30 0.95 .
C31 C32 1.391(9) .
C31 H31 0.95 .
C32 N4 1.326(7) .
C32 O4 1.347(8) .
C33 O4 1.465(8) .
C33 C34 1.507(8) .
C33 C36 1.513(9) .
C33 C35 1.521(8) .
C34 H34A 0.98 .
C34 H34B 0.98 .
C34 H34C 0.98 .
C35 H35A 0.98 .
C35 H35B 0.98 .
C35 H35C 0.98 .
C36 H36A 0.98 .
C36 H36B 0.98 .
C36 H36C 0.98 .
C37 N5 1.357(7) .
C37 C38 1.363(9) .
C37 Sn3 2.165(7) .
C38 C39 1.375(10) .
C38 H38 0.95 .
C39 C40 1.358(9) .
C39 H39 0.95 .
C40 C41 1.397(9) .
C40 H40 0.95 .
C41 N5 1.314(9) .
C41 O5 1.362(7) .
C42 O5 1.471(9) .
C42 C44 1.492(12) .
C42 C43 1.503(10) .
C42 C45 1.514(10) .
C43 H43A 0.98 .
C43 H43B 0.98 .
C43 H43C 0.98 .
C44 H44A 0.98 .
C44 H44B 0.98 .
C44 H44C 0.98 .
C45 H45A 0.98 .
C45 H45B 0.98 .
C45 H45C 0.98 .
C46 N6 1.344(7) .
C46 C47 1.382(8) .
C46 Sn3 2.161(6) .
C47 C48 1.383(9) .
C47 H47 0.95 .
C48 C49 1.367(9) .
C48 H48 0.95 .
C49 C50 1.392(8) .
C49 H49 0.95 .
C50 N6 1.318(8) .
C50 O6 1.349(7) .
C51 O6 1.452(9) .
C51 C53 1.479(11) .
C51 C54 1.509(13) .
C51 C52 1.517(11) .
C52 H52A 0.98 .
C52 H52B 0.98 .
C52 H52C 0.98 .
C53 H53A 0.98 .
C53 H53B 0.98 .
C53 H53C 0.98 .
C54 H54A 0.98 .
C54 H54B 0.98 .
C54 H54C 0.98 .
C55 N7 1.365(7) .
C55 C56 1.378(10) .
C55 Sn4 2.172(7) .
C56 C57 1.373(10) .
C56 H56 0.95 .
C57 C58 1.351(9) .
C57 H57 0.95 .
C58 C59 1.369(9) .
C58 H58 0.95 .
C59 N7 1.338(8) .
C59 O7 1.360(7) .
C60 O7 1.467(9) .
C60 C61 1.508(9) .
C60 C62 1.510(11) .
C60 C63 1.519(9) .
C61 H61A 0.98 .
C61 H61B 0.98 .
C61 H61C 0.98 .
C62 H62A 0.98 .
C62 H62B 0.98 .
C62 H62C 0.98 .
C63 H63A 0.98 .
C63 H63B 0.98 .
C63 H63C 0.98 .
C64 N8 1.330(7) .
C64 C65 1.374(8) .
C64 Sn4 2.167(6) .
C65 C66 1.397(8) .
C65 H65 0.95 .
C66 C67 1.342(9) .
C66 H66 0.95 .
C67 C68 1.387(8) .
C67 H67 0.95 .
C68 N8 1.338(7) .
C68 O8 1.343(7) .
C69 O8 1.456(8) .
C69 C71 1.497(11) .
C69 C72 1.508(9) .
C69 C70 1.521(11) .
C70 H70A 0.98 .
C70 H70B 0.98 .
C70 H70C 0.98 .
C71 H71A 0.98 .
C71 H71B 0.98 .
C71 H71C 0.98 .
C72 H72A 0.98 .
C72 H72B 0.98 .
C72 H72C 0.98 .
C73 N9 1.349(7) .
C73 C74 1.371(8) .
C73 Sn4 2.163(6) .
C74 C75 1.377(9) .
C74 H74 0.95 .
C75 C76 1.366(9) .
C75 H75 0.95 .
C76 C77 1.384(9) .
C76 H76 0.95 .
C77 N9 1.313(8) .
C77 O9 1.337(7) .
C78 O9 1.451(10) .
C78 C81 1.474(12) .
C78 C80 1.483(13) .
C78 C79 1.542(15) .
C79 H79A 0.98 .
C79 H79B 0.98 .
C79 H79C 0.98 .
C80 H80A 0.98 .
C80 H80B 0.98 .
C80 H80C 0.98 .
C81 H81A 0.98 .
C81 H81B 0.98 .
C81 H81C 0.98 .
N1 Li1 2.024(13) .
N2 Li1 2.034(13) .
N3 Li1 2.038(15) .
Li1 Sn2 3.339(14) .
Sn1 Sn2 2.8127(7) .
Sn1 Sn3 2.8181(6) .
Sn1 Sn4 2.8217(6) .
